data_2230041
loop_
_publ_author_name
'Boudina, Aicha'
'Baouid, Abdesselam'
'Driss, Mohamed'
'Soumhi, El Hassane'

_publ_section_title
;
 Ethyl
 5,5-dichloro-3-(4-chlorophenyl)-3a-methyl-4a-phenyl-3a,4,4a,5-tetrahydro-3<i>H</i>-aziridino[2,1-<i>d</i>][1,2,4]triazolo[4,3-<i>a</i>][1,5]benzodiazepine-1-carboxylate
;
_journal_coeditor_code IS2697
_journal_issue 5
_journal_name_full 'Acta Crystallographica Section E'
_journal_page_first o1211
_journal_paper_doi 10.1107/S1600536811014115
_journal_volume 67
_journal_year 2011
_chemical_formula_iupac 'C27 H23 Cl3 N4 O2'
_chemical_formula_moiety 'C27 H23 Cl3 N4 O2'
_chemical_formula_sum 'C27 H23 Cl3 N4 O2'
_chemical_formula_weight 541.84
_chemical_name_common
;
Ethyl 5,5-dichloro-3-(4-chlorophenyl)-3a-methyl-4a-phenyl-3a,4,4a,5-
tetrahydro-3<i>H</i>-
aziridino[2,1-<i>d</i>][1,2,4]triazolo[4,3-<i>a</i>][1,5]benzodiazepine-
1-carboxylate
;
_chemical_name_systematic
;
Ethyl 3,3-dichloro-7-(4-chlorophenyl)-6-methyl-4-phenyl-2,7,8,10-
tetraazatetracyclo[9.4.0.0^2,4^.0^6,10^]pentadeca-1(11),8,12,14-tetraene-
9-carboxylate
;
_space_group_IT_number 2
_symmetry_cell_setting triclinic
_symmetry_space_group_name_Hall '-P 1'
_symmetry_space_group_name_H-M 'P -1'
_atom_sites_solution_hydrogens difmap
_atom_sites_solution_primary direct
_atom_sites_solution_secondary difmap
_audit_creation_method SHELXL-97
_cell_angle_alpha 79.09(2)
_cell_angle_beta 76.46(2)
_cell_angle_gamma 73.04(2)
_cell_formula_units_Z 2
_cell_length_a 9.679(3)
_cell_length_b 11.256(3)
_cell_length_c 12.661(2)
_cell_measurement_reflns_used 25
_cell_measurement_temperature 300(2)
_cell_measurement_theta_max 15
_cell_measurement_theta_min 10
_cell_volume 1271.8(6)
_computing_cell_refinement '<i>CAD-4 EXPRESS</i> (Enraf--Nonius, 1989)'
_computing_data_collection '<i>CAD-4 EXPRESS</i> (Enraf--Nonius, 1989)'
_computing_data_reduction 'MolEN (Fair, 1990)'
_computing_molecular_graphics 'ORTEP-3 for Windows (Farrugia, 1997)'
_computing_publication_material 'WinGX (Farrugia, 1999)'
_computing_structure_refinement 'SHELXL97 (Sheldrick, 2008)'
_computing_structure_solution 'SHELXS97 (Sheldrick, 2008)'
_diffrn_ambient_temperature 300(2)
_diffrn_measured_fraction_theta_full 1.0
_diffrn_measured_fraction_theta_max 1.0
_diffrn_measurement_device_type 'Enraf--Nonius CAD-4'
_diffrn_measurement_method \w/2\q
_diffrn_radiation_monochromator graphite
_diffrn_radiation_source 'fine-focus sealed tube'
_diffrn_radiation_type MoK\a
_diffrn_radiation_wavelength 0.71073
_diffrn_reflns_av_R_equivalents 0.0096
_diffrn_reflns_av_sigmaI/netI 0.0160
_diffrn_reflns_limit_h_max 2
_diffrn_reflns_limit_h_min -12
_diffrn_reflns_limit_k_max 14
_diffrn_reflns_limit_k_min -14
_diffrn_reflns_limit_l_max 16
_diffrn_reflns_limit_l_min -16
_diffrn_reflns_number 6860
_diffrn_reflns_theta_full 26.97
_diffrn_reflns_theta_max 26.97
_diffrn_reflns_theta_min 2.24
_diffrn_standards_decay_% 1.0
_diffrn_standards_interval_time 60
_diffrn_standards_number 2
_exptl_absorpt_coefficient_mu 0.393
_exptl_absorpt_correction_type none
_exptl_crystal_colour yellow
_exptl_crystal_density_diffrn 1.415
_exptl_crystal_density_method 'not measured'
_exptl_crystal_description prism
_exptl_crystal_F_000 560
_exptl_crystal_size_max 0.3
_exptl_crystal_size_mid 0.15
_exptl_crystal_size_min 0.1
_refine_diff_density_max 0.235
_refine_diff_density_min -0.328
_refine_ls_extinction_method none
_refine_ls_goodness_of_fit_ref 1.045
_refine_ls_hydrogen_treatment constr
_refine_ls_matrix_type full
_refine_ls_number_parameters 327
_refine_ls_number_reflns 5536
_refine_ls_number_restraints 0
_refine_ls_restrained_S_all 1.045
_refine_ls_R_factor_all 0.0465
_refine_ls_R_factor_gt 0.0364
_refine_ls_shift/su_max 0.001
_refine_ls_shift/su_mean 0.000
_refine_ls_structure_factor_coef Fsqd
_refine_ls_weighting_details 'calc w=1/[\s^2^(Fo^2^)+(0.0518P)^2^+0.3226P] where P=(Fo^2^+2Fc^2^)/3'
_refine_ls_weighting_scheme calc
_refine_ls_wR_factor_gt 0.0948
_refine_ls_wR_factor_ref 0.1013
_reflns_number_gt 4616
_reflns_number_total 5536
_reflns_threshold_expression I>2sigma(I)
_cod_data_source_file is2697.cif
_cod_data_source_block I
_cod_database_code 2230041
_cod_database_fobs_code 2230041

loop_
_symmetry_equiv_pos_as_xyz
'x, y, z'
'-x, -y, -z'

loop_
_atom_site_type_symbol
_atom_site_label
_atom_site_fract_x
_atom_site_fract_y
_atom_site_fract_z
_atom_site_U_iso_or_equiv
_atom_site_adp_type
_atom_site_calc_flag
_atom_site_refinement_flags
_atom_site_occupancy
_atom_site_symmetry_multiplicity
_atom_site_disorder_assembly
_atom_site_disorder_group
Cl Cl1 1.31467(5) -0.06197(4) 0.57617(5) 0.06714(16) Uani d . 1 1 . .
Cl Cl2 0.74695(5) 0.33836(4) 0.03031(4) 0.05465(13) Uani d . 1 1 . .
Cl Cl3 0.50575(5) 0.37629(5) 0.21522(4) 0.05877(14) Uani d . 1 1 . .
O O1 1.09072(14) 0.71899(13) 0.20132(12) 0.0619(3) Uani d . 1 1 . .
O O2 0.85011(15) 0.79523(12) 0.19906(12) 0.0638(4) Uani d . 1 1 . .
N N1 0.94972(12) 0.42660(12) 0.40621(10) 0.0369(3) Uani d . 1 1 . .
N N2 1.02302(13) 0.51079(12) 0.34036(10) 0.0366(3) Uani d . 1 1 . .
N N3 0.78121(13) 0.58997(11) 0.34267(10) 0.0354(3) Uani d . 1 1 . .
N N4 0.72403(13) 0.50553(11) 0.16401(10) 0.0361(3) Uani d . 1 1 . .
C C1 1.20506(17) 0.07966(15) 0.52295(14) 0.0444(3) Uani d . 1 1 . .
C C2 1.26875(17) 0.15749(15) 0.44036(15) 0.0459(4) Uani d . 1 1 . .
H H2 1.3689 0.1335 0.4116 0.055 Uiso calc R 1 1 . .
C C3 1.18305(16) 0.27115(15) 0.40070(13) 0.0413(3) Uani d . 1 1 . .
H H3 1.2258 0.3230 0.3444 0.050 Uiso calc R 1 1 . .
C C4 1.03279(15) 0.30883(13) 0.44432(11) 0.0346(3) Uani d . 1 1 . .
C C5 0.97014(17) 0.22829(16) 0.52598(14) 0.0470(4) Uani d . 1 1 . .
H H5 0.8699 0.2514 0.5548 0.056 Uiso calc R 1 1 . .
C C6 1.05614(19) 0.11349(16) 0.56493(15) 0.0507(4) Uani d . 1 1 . .
H H6 1.0135 0.0596 0.6191 0.061 Uiso calc R 1 1 . .
C C7 0.92343(15) 0.60263(13) 0.30379(11) 0.0345(3) Uani d . 1 1 . .
C C8 0.78887(14) 0.46551(13) 0.40868(11) 0.0322(3) Uani d . 1 1 . .
C C9 0.69700(16) 0.47994(15) 0.52411(12) 0.0405(3) Uani d . 1 1 . .
H H9A 0.7524 0.5014 0.5681 0.049 Uiso calc R 1 1 . .
H H9B 0.6731 0.4025 0.5568 0.049 Uiso calc R 1 1 . .
H H9C 0.6079 0.5450 0.5197 0.049 Uiso calc R 1 1 . .
C C10 0.65238(15) 0.65391(13) 0.29762(12) 0.0355(3) Uani d . 1 1 . .
C C11 0.55573(18) 0.75943(15) 0.34035(15) 0.0464(4) Uani d . 1 1 . .
H H11 0.5753 0.7887 0.3978 0.056 Uiso calc R 1 1 . .
C C12 0.43014(19) 0.82118(16) 0.29742(17) 0.0555(4) Uani d . 1 1 . .
H H12 0.3658 0.8918 0.3259 0.067 Uiso calc R 1 1 . .
C C13 0.40124(19) 0.77727(16) 0.21230(17) 0.0567(5) Uani d . 1 1 . .
H H13 0.3171 0.8187 0.1837 0.068 Uiso calc R 1 1 . .
C C14 0.49615(18) 0.67216(16) 0.16904(15) 0.0492(4) Uani d . 1 1 . .
H H14 0.4760 0.6436 0.1115 0.059 Uiso calc R 1 1 . .
C C15 0.62242(15) 0.60913(13) 0.21222(12) 0.0366(3) Uani d . 1 1 . .
C C16 0.68332(17) 0.39468(14) 0.15834(13) 0.0403(3) Uani d . 1 1 . .
C C17 0.78959(15) 0.38713(12) 0.23111(11) 0.0333(3) Uani d . 1 1 . .
C C18 0.73573(15) 0.37907(13) 0.35398(11) 0.0336(3) Uani d . 1 1 . .
H H18A 0.7696 0.2931 0.3866 0.040 Uiso calc R 1 1 . .
H H18B 0.6290 0.4013 0.3692 0.040 Uiso calc R 1 1 . .
C C19 0.94952(15) 0.32550(13) 0.19097(11) 0.0351(3) Uani d . 1 1 . .
C C20 0.99906(19) 0.19656(15) 0.21963(14) 0.0483(4) Uani d . 1 1 . .
H H20 0.9342 0.1518 0.2625 0.058 Uiso calc R 1 1 . .
C C21 1.1452(2) 0.13472(18) 0.18427(17) 0.0628(5) Uani d . 1 1 . .
H H21 1.1776 0.0486 0.2031 0.075 Uiso calc R 1 1 . .
C C22 1.2422(2) 0.2009(2) 0.12121(17) 0.0644(5) Uani d . 1 1 . .
H H22 1.3402 0.1597 0.0985 0.077 Uiso calc R 1 1 . .
C C23 1.19335(19) 0.3282(2) 0.09202(15) 0.0570(4) Uani d . 1 1 . .
H H23 1.2588 0.3726 0.0494 0.068 Uiso calc R 1 1 . .
C C24 1.04672(17) 0.39071(15) 0.12584(12) 0.0427(3) Uani d . 1 1 . .
H H24 1.0141 0.4763 0.1046 0.051 Uiso calc R 1 1 . .
C C25 0.96658(18) 0.71092(15) 0.22958(13) 0.0422(3) Uani d . 1 1 . .
C C26 0.8773(3) 0.9023(2) 0.1207(2) 0.0818(7) Uani d . 1 1 . .
H H26A 0.9327 0.8752 0.0512 0.098 Uiso calc R 1 1 . .
H H26B 0.9332 0.9448 0.1478 0.098 Uiso calc R 1 1 . .
C C27 0.7316(4) 0.9875(2) 0.1068(3) 0.0985(9) Uani d . 1 1 . .
H H27A 0.6806 1.0179 0.1751 0.118 Uiso calc R 1 1 . .
H H27B 0.6750 0.9428 0.0844 0.118 Uiso calc R 1 1 . .
H H27C 0.7451 1.0570 0.0520 0.118 Uiso calc R 1 1 . .

loop_
_atom_site_aniso_label
_atom_site_aniso_U_11
_atom_site_aniso_U_22
_atom_site_aniso_U_33
_atom_site_aniso_U_12
_atom_site_aniso_U_13
_atom_site_aniso_U_23
Cl1 0.0493(3) 0.0441(2) 0.0967(4) 0.00124(19) -0.0208(2) 0.0058(2)
Cl2 0.0623(3) 0.0590(3) 0.0487(2) -0.0108(2) -0.01682(19) -0.02154(19)
Cl3 0.0403(2) 0.0739(3) 0.0728(3) -0.0232(2) -0.0127(2) -0.0197(2)
O1 0.0495(7) 0.0679(8) 0.0696(8) -0.0300(6) -0.0053(6) 0.0043(7)
O2 0.0588(8) 0.0488(7) 0.0836(9) -0.0227(6) -0.0257(7) 0.0213(6)
N1 0.0249(5) 0.0414(6) 0.0421(6) -0.0082(5) -0.0074(5) 0.0008(5)
N2 0.0305(6) 0.0423(6) 0.0388(6) -0.0127(5) -0.0072(5) -0.0041(5)
N3 0.0284(6) 0.0341(6) 0.0449(7) -0.0084(5) -0.0116(5) -0.0022(5)
N4 0.0338(6) 0.0364(6) 0.0382(6) -0.0048(5) -0.0115(5) -0.0060(5)
C1 0.0385(8) 0.0380(8) 0.0562(9) -0.0028(6) -0.0162(7) -0.0068(7)
C2 0.0280(7) 0.0452(8) 0.0620(10) -0.0033(6) -0.0075(7) -0.0117(7)
C3 0.0298(7) 0.0439(8) 0.0488(8) -0.0096(6) -0.0050(6) -0.0060(6)
C4 0.0282(6) 0.0395(7) 0.0364(7) -0.0055(5) -0.0094(5) -0.0066(6)
C5 0.0310(7) 0.0518(9) 0.0487(9) -0.0049(7) -0.0032(6) 0.0020(7)
C6 0.0421(9) 0.0482(9) 0.0530(9) -0.0075(7) -0.0071(7) 0.0056(7)
C7 0.0316(7) 0.0377(7) 0.0377(7) -0.0113(6) -0.0083(6) -0.0078(6)
C8 0.0250(6) 0.0347(7) 0.0359(7) -0.0057(5) -0.0073(5) -0.0038(5)
C9 0.0301(7) 0.0508(9) 0.0400(8) -0.0079(6) -0.0041(6) -0.0116(6)
C10 0.0286(6) 0.0324(7) 0.0460(8) -0.0061(5) -0.0114(6) -0.0038(6)
C11 0.0435(8) 0.0382(8) 0.0587(10) -0.0036(6) -0.0152(7) -0.0137(7)
C12 0.0436(9) 0.0403(8) 0.0784(12) 0.0061(7) -0.0183(8) -0.0160(8)
C13 0.0401(9) 0.0470(9) 0.0814(13) 0.0042(7) -0.0291(9) -0.0072(9)
C14 0.0435(9) 0.0478(9) 0.0594(10) -0.0026(7) -0.0256(8) -0.0093(7)
C15 0.0307(7) 0.0343(7) 0.0444(8) -0.0049(5) -0.0102(6) -0.0056(6)
C16 0.0369(7) 0.0444(8) 0.0428(8) -0.0098(6) -0.0095(6) -0.0123(6)
C17 0.0313(7) 0.0313(7) 0.0374(7) -0.0071(5) -0.0073(5) -0.0053(5)
C18 0.0293(6) 0.0347(7) 0.0371(7) -0.0098(5) -0.0047(5) -0.0046(5)
C19 0.0335(7) 0.0362(7) 0.0340(7) -0.0049(6) -0.0063(5) -0.0077(5)
C20 0.0481(9) 0.0363(8) 0.0540(9) -0.0037(7) -0.0067(7) -0.0052(7)
C21 0.0583(11) 0.0456(9) 0.0701(12) 0.0122(8) -0.0128(9) -0.0124(9)
C22 0.0386(9) 0.0769(13) 0.0635(12) 0.0086(9) -0.0027(8) -0.0211(10)
C23 0.0388(9) 0.0767(13) 0.0500(10) -0.0136(8) 0.0024(7) -0.0103(9)
C24 0.0395(8) 0.0464(8) 0.0393(8) -0.0090(7) -0.0050(6) -0.0052(6)
C25 0.0466(9) 0.0430(8) 0.0424(8) -0.0187(7) -0.0096(7) -0.0062(6)
C26 0.0976(18) 0.0566(12) 0.0926(17) -0.0362(12) -0.0307(14) 0.0282(11)
C27 0.129(2) 0.0516(12) 0.104(2) -0.0106(14) -0.0397(18) 0.0166(13)

loop_
_atom_type_symbol
_atom_type_description
_atom_type_scat_dispersion_real
_atom_type_scat_dispersion_imag
_atom_type_scat_source
Cl Cl 0.1484 0.1585 'International Tables Vol C Tables 4.2.6.8 and 6.1.1.4'
O O 0.0106 0.0060 'International Tables Vol C Tables 4.2.6.8 and 6.1.1.4'
N N 0.0061 0.0033 'International Tables Vol C Tables 4.2.6.8 and 6.1.1.4'
C C 0.0033 0.0016 'International Tables Vol C Tables 4.2.6.8 and 6.1.1.4'
H H 0.0000 0.0000 'International Tables Vol C Tables 4.2.6.8 and 6.1.1.4'

loop_
_geom_angle_atom_site_label_1
_geom_angle_atom_site_label_2
_geom_angle_atom_site_label_3
_geom_angle_site_symmetry_1
_geom_angle_site_symmetry_3
_geom_angle
_geom_angle_publ_flag
C25 O2 C26 . . 117.07(16) ?
N2 N1 C4 . . 118.46(11) ?
N2 N1 C8 . . 113.24(11) ?
C4 N1 C8 . . 127.07(12) ?
C7 N2 N1 . . 106.12(12) ?
C7 N3 C10 . . 127.78(12) ?
C7 N3 C8 . . 108.57(11) ?
C10 N3 C8 . . 119.40(11) ?
C15 N4 C16 . . 122.29(12) ?
C15 N4 C17 . . 122.26(12) ?
C16 N4 C17 . . 62.05(9) ?
C6 C1 C2 . . 120.55(15) ?
C6 C1 Cl1 . . 119.73(14) ?
C2 C1 Cl1 . . 119.71(12) ?
C1 C2 C3 . . 119.74(14) ?
C1 C2 H2 . . 120.1 ?
C3 C2 H2 . . 120.1 ?
C2 C3 C4 . . 120.61(15) ?
C2 C3 H3 . . 119.7 ?
C4 C3 H3 . . 119.7 ?
C5 C4 C3 . . 118.81(14) ?
C5 C4 N1 . . 121.63(13) ?
C3 C4 N1 . . 119.55(13) ?
C6 C5 C4 . . 120.48(14) ?
C6 C5 H5 . . 119.8 ?
C4 C5 H5 . . 119.8 ?
C1 C6 C5 . . 119.76(16) ?
C1 C6 H6 . . 120.1 ?
C5 C6 H6 . . 120.1 ?
N2 C7 N3 . . 113.87(13) ?
N2 C7 C25 . . 119.72(13) ?
N3 C7 C25 . . 126.39(13) ?
N3 C8 N1 . . 97.86(10) ?
N3 C8 C9 . . 110.22(12) ?
N1 C8 C9 . . 113.22(11) ?
N3 C8 C18 . . 111.80(11) ?
N1 C8 C18 . . 113.43(11) ?
C9 C8 C18 . . 109.85(11) ?
C8 C9 H9A . . 109.5 ?
C8 C9 H9B . . 109.5 ?
H9A C9 H9B . . 109.5 ?
C8 C9 H9C . . 109.5 ?
H9A C9 H9C . . 109.5 ?
H9B C9 H9C . . 109.5 ?
C11 C10 C15 . . 119.98(13) ?
C11 C10 N3 . . 119.99(14) ?
C15 C10 N3 . . 120.01(13) ?
C12 C11 C10 . . 120.18(16) ?
C12 C11 H11 . . 119.9 ?
C10 C11 H11 . . 119.9 ?
C13 C12 C11 . . 119.76(16) ?
C13 C12 H12 . . 120.1 ?
C11 C12 H12 . . 120.1 ?
C12 C13 C14 . . 120.77(15) ?
C12 C13 H13 . . 119.6 ?
C14 C13 H13 . . 119.6 ?
C13 C14 C15 . . 119.79(16) ?
C13 C14 H14 . . 120.1 ?
C15 C14 H14 . . 120.1 ?
C10 C15 C14 . . 119.52(14) ?
C10 C15 N4 . . 120.50(12) ?
C14 C15 N4 . . 119.84(14) ?
N4 C16 C17 . . 60.97(9) ?
N4 C16 Cl3 . . 121.86(11) ?
C17 C16 Cl3 . . 120.64(11) ?
N4 C16 Cl2 . . 114.44(11) ?
C17 C16 Cl2 . . 120.61(11) ?
Cl3 C16 Cl2 . . 110.44(8) ?
N4 C17 C19 . . 116.19(12) ?
N4 C17 C16 . . 56.97(9) ?
C19 C17 C16 . . 117.06(12) ?
N4 C17 C18 . . 116.74(11) ?
C19 C17 C18 . . 117.07(12) ?
C16 C17 C18 . . 119.10(12) ?
C17 C18 C8 . . 113.50(11) ?
C17 C18 H18A . . 108.9 ?
C8 C18 H18A . . 108.9 ?
C17 C18 H18B . . 108.9 ?
C8 C18 H18B . . 108.9 ?
H18A C18 H18B . . 107.7 ?
C24 C19 C20 . . 119.32(14) ?
C24 C19 C17 . . 122.92(13) ?
C20 C19 C17 . . 117.74(14) ?
C21 C20 C19 . . 120.20(17) ?
C21 C20 H20 . . 119.9 ?
C19 C20 H20 . . 119.9 ?
C22 C21 C20 . . 120.11(17) ?
C22 C21 H21 . . 119.9 ?
C20 C21 H21 . . 119.9 ?
C23 C22 C21 . . 119.85(17) ?
C23 C22 H22 . . 120.1 ?
C21 C22 H22 . . 120.1 ?
C22 C23 C24 . . 120.47(18) ?
C22 C23 H23 . . 119.8 ?
C24 C23 H23 . . 119.8 ?
C19 C24 C23 . . 120.03(16) ?
C19 C24 H24 . . 120.0 ?
C23 C24 H24 . . 120.0 ?
O1 C25 O2 . . 125.08(15) ?
O1 C25 C7 . . 123.70(16) ?
O2 C25 C7 . . 111.22(13) ?
O2 C26 C27 . . 107.1(2) ?
O2 C26 H26A . . 110.3 ?
C27 C26 H26A . . 110.3 ?
O2 C26 H26B . . 110.3 ?
C27 C26 H26B . . 110.3 ?
H26A C26 H26B . . 108.6 ?
C26 C27 H27A . . 109.5 ?
C26 C27 H27B . . 109.5 ?
H27A C27 H27B . . 109.5 ?
C26 C27 H27C . . 109.5 ?
H27A C27 H27C . . 109.5 ?
H27B C27 H27C . . 109.5 ?

loop_
_geom_bond_atom_site_label_1
_geom_bond_atom_site_label_2
_geom_bond_site_symmetry_2
_geom_bond_distance
_geom_bond_publ_flag
Cl1 C1 . 1.7500(17) ?
Cl2 C16 . 1.7614(16) ?
Cl3 C16 . 1.7570(17) ?
O1 C25 . 1.196(2) ?
O2 C25 . 1.327(2) ?
O2 C26 . 1.455(2) ?
N1 N2 . 1.3830(17) ?
N1 C4 . 1.3979(18) ?
N1 C8 . 1.4837(17) ?
N2 C7 . 1.2878(19) ?
N3 C7 . 1.3886(18) ?
N3 C10 . 1.4326(18) ?
N3 C8 . 1.4804(18) ?
N4 C15 . 1.4209(19) ?
N4 C16 . 1.4322(19) ?
N4 C17 . 1.4936(18) ?
C1 C6 . 1.379(2) ?
C1 C2 . 1.381(2) ?
C2 C3 . 1.382(2) ?
C2 H2 . 0.9300 ?
C3 C4 . 1.397(2) ?
C3 H3 . 0.9300 ?
C4 C5 . 1.390(2) ?
C5 C6 . 1.389(2) ?
C5 H5 . 0.9300 ?
C6 H6 . 0.9300 ?
C7 C25 . 1.491(2) ?
C8 C9 . 1.533(2) ?
C8 C18 . 1.5506(19) ?
C9 H9A . 0.9600 ?
C9 H9B . 0.9600 ?
C9 H9C . 0.9600 ?
C10 C11 . 1.392(2) ?
C10 C15 . 1.395(2) ?
C11 C12 . 1.389(2) ?
C11 H11 . 0.9300 ?
C12 C13 . 1.381(3) ?
C12 H12 . 0.9300 ?
C13 C14 . 1.385(2) ?
C13 H13 . 0.9300 ?
C14 C15 . 1.399(2) ?
C14 H14 . 0.9300 ?
C16 C17 . 1.509(2) ?
C17 C19 . 1.5081(19) ?
C17 C18 . 1.5148(19) ?
C18 H18A . 0.9700 ?
C18 H18B . 0.9700 ?
C19 C24 . 1.384(2) ?
C19 C20 . 1.394(2) ?
C20 C21 . 1.390(3) ?
C20 H20 . 0.9300 ?
C21 C22 . 1.380(3) ?
C21 H21 . 0.9300 ?
C22 C23 . 1.378(3) ?
C22 H22 . 0.9300 ?
C23 C24 . 1.393(2) ?
C23 H23 . 0.9300 ?
C24 H24 . 0.9300 ?
C26 C27 . 1.484(4) ?
C26 H26A . 0.9700 ?
C26 H26B . 0.9700 ?
C27 H27A . 0.9600 ?
C27 H27B . 0.9600 ?
C27 H27C . 0.9600 ?

loop_
_geom_torsion_atom_site_label_1
_geom_torsion_atom_site_label_2
_geom_torsion_atom_site_label_3
_geom_torsion_atom_site_label_4
_geom_torsion_site_symmetry_1
_geom_torsion_site_symmetry_2
_geom_torsion_site_symmetry_3
_geom_torsion_site_symmetry_4
_geom_torsion
_geom_torsion_publ_flag
C4 N1 N2 C7 . . . . 170.77(12) ?
C8 N1 N2 C7 . . . . 2.53(16) ?
C6 C1 C2 C3 . . . . 1.1(3) ?
Cl1 C1 C2 C3 . . . . -177.96(13) ?
C1 C2 C3 C4 . . . . 0.8(2) ?
C2 C3 C4 C5 . . . . -2.0(2) ?
C2 C3 C4 N1 . . . . 177.17(14) ?
N2 N1 C4 C5 . . . . 168.12(14) ?
C8 N1 C4 C5 . . . . -25.5(2) ?
N2 N1 C4 C3 . . . . -11.0(2) ?
C8 N1 C4 C3 . . . . 155.43(14) ?
C3 C4 C5 C6 . . . . 1.3(2) ?
N1 C4 C5 C6 . . . . -177.85(15) ?
C2 C1 C6 C5 . . . . -1.8(3) ?
Cl1 C1 C6 C5 . . . . 177.27(14) ?
C4 C5 C6 C1 . . . . 0.6(3) ?
N1 N2 C7 N3 . . . . 1.62(16) ?
N1 N2 C7 C25 . . . . 179.78(12) ?
C10 N3 C7 N2 . . . . -161.35(14) ?
C8 N3 C7 N2 . . . . -5.08(17) ?
C10 N3 C7 C25 . . . . 20.6(2) ?
C8 N3 C7 C25 . . . . 176.90(13) ?
C7 N3 C8 N1 . . . . 5.69(13) ?
C10 N3 C8 N1 . . . . 164.27(12) ?
C7 N3 C8 C9 . . . . 124.04(12) ?
C10 N3 C8 C9 . . . . -77.37(15) ?
C7 N3 C8 C18 . . . . -113.48(12) ?
C10 N3 C8 C18 . . . . 45.10(16) ?
N2 N1 C8 N3 . . . . -5.08(14) ?
C4 N1 C8 N3 . . . . -172.10(13) ?
N2 N1 C8 C9 . . . . -121.11(13) ?
C4 N1 C8 C9 . . . . 71.87(18) ?
N2 N1 C8 C18 . . . . 112.84(13) ?
C4 N1 C8 C18 . . . . -54.18(18) ?
C7 N3 C10 C11 . . . . -97.33(19) ?
C8 N3 C10 C11 . . . . 108.64(16) ?
C7 N3 C10 C15 . . . . 83.81(19) ?
C8 N3 C10 C15 . . . . -70.22(18) ?
C15 C10 C11 C12 . . . . -0.7(3) ?
N3 C10 C11 C12 . . . . -179.54(15) ?
C10 C11 C12 C13 . . . . 0.2(3) ?
C11 C12 C13 C14 . . . . 0.0(3) ?
C12 C13 C14 C15 . . . . 0.3(3) ?
C11 C10 C15 C14 . . . . 1.0(2) ?
N3 C10 C15 C14 . . . . 179.86(14) ?
C11 C10 C15 N4 . . . . 176.65(14) ?
N3 C10 C15 N4 . . . . -4.5(2) ?
C13 C14 C15 C10 . . . . -0.8(3) ?
C13 C14 C15 N4 . . . . -176.51(16) ?
C16 N4 C15 C10 . . . . 123.80(15) ?
C17 N4 C15 C10 . . . . 48.67(19) ?
C16 N4 C15 C14 . . . . -60.6(2) ?
C17 N4 C15 C14 . . . . -135.70(15) ?
C15 N4 C16 C17 . . . . -112.30(14) ?
C15 N4 C16 Cl3 . . . . -2.34(19) ?
C17 N4 C16 Cl3 . . . . 109.96(14) ?
C15 N4 C16 Cl2 . . . . 134.90(12) ?
C17 N4 C16 Cl2 . . . . -112.80(12) ?
C15 N4 C17 C19 . . . . -141.09(13) ?
C16 N4 C17 C19 . . . . 106.56(14) ?
C15 N4 C17 C16 . . . . 112.35(15) ?
C15 N4 C17 C18 . . . . 3.56(18) ?
C16 N4 C17 C18 . . . . -108.79(14) ?
Cl3 C16 C17 N4 . . . . -111.90(13) ?
Cl2 C16 C17 N4 . . . . 102.80(13) ?
N4 C16 C17 C19 . . . . -105.01(14) ?
Cl3 C16 C17 C19 . . . . 143.09(12) ?
Cl2 C16 C17 C19 . . . . -2.21(18) ?
N4 C16 C17 C18 . . . . 104.62(14) ?
Cl3 C16 C17 C18 . . . . -7.28(18) ?
Cl2 C16 C17 C18 . . . . -152.58(11) ?
N4 C17 C18 C8 . . . . -70.59(15) ?
C19 C17 C18 C8 . . . . 73.75(15) ?
C16 C17 C18 C8 . . . . -135.88(13) ?
N3 C8 C18 C17 . . . . 41.51(15) ?
N1 C8 C18 C17 . . . . -67.98(15) ?
C9 C8 C18 C17 . . . . 164.20(12) ?
N4 C17 C19 C24 . . . . 24.5(2) ?
C16 C17 C19 C24 . . . . 88.97(18) ?
C18 C17 C19 C24 . . . . -120.05(15) ?
N4 C17 C19 C20 . . . . -154.13(13) ?
C16 C17 C19 C20 . . . . -89.64(17) ?
C18 C17 C19 C20 . . . . 61.34(18) ?
C24 C19 C20 C21 . . . . 0.9(3) ?
C17 C19 C20 C21 . . . . 179.56(16) ?
C19 C20 C21 C22 . . . . 0.5(3) ?
C20 C21 C22 C23 . . . . -1.0(3) ?
C21 C22 C23 C24 . . . . 0.1(3) ?
C20 C19 C24 C23 . . . . -1.7(2) ?
C17 C19 C24 C23 . . . . 179.67(15) ?
C22 C23 C24 C19 . . . . 1.2(3) ?
C26 O2 C25 O1 . . . . 3.4(3) ?
C26 O2 C25 C7 . . . . -176.14(17) ?
N2 C7 C25 O1 . . . . -0.4(2) ?
N3 C7 C25 O1 . . . . 177.46(15) ?
N2 C7 C25 O2 . . . . 179.06(14) ?
N3 C7 C25 O2 . . . . -3.0(2) ?
C25 O2 C26 C27 . . . . -175.3(2) ?
